data_4071715
loop_
_publ_author_name
'Vicente, Jos\'e'
'Arcas, Aurelia'
'Fern\'andez-Hern\'andez, Jes\'us M.'
'Bautista, Delia'

_publ_section_title
;
 New Acetonyl Palladium(II) Complexes
;
_journal_issue 15
_journal_name_full Organometallics
_journal_page_first 3978
_journal_paper_doi 10.1021/om8003288
_journal_volume 27
_journal_year 2008
_chemical_formula_sum 'C11 H17 Cl O Pd'
_chemical_formula_weight 307.10
_chemical_name_systematic
; 
 ? 
;
_space_group_IT_number 61
_symmetry_cell_setting orthorhombic
_symmetry_space_group_name_Hall '-P 2ac 2ab'
_symmetry_space_group_name_H-M 'P b c a'
_atom_sites_solution_hydrogens geom
_atom_sites_solution_primary Patterson
_atom_sites_solution_secondary difmap
_audit_creation_method SHELXL-97
_cell_angle_alpha 90.00
_cell_angle_beta 90.00
_cell_angle_gamma 90.00
_cell_formula_units_Z 8
_cell_length_a 8.2836(8)
_cell_length_b 13.7315(7)
_cell_length_c 19.6036(11)
_cell_measurement_reflns_used 93
_cell_measurement_temperature 173(2)
_cell_measurement_theta_max 12.4
_cell_measurement_theta_min 4.9
_cell_volume 2229.8(3)
_computing_cell_refinement 'Siemens XSCANS'
_computing_data_collection 'Siemens XSCANS'
_computing_data_reduction 'Siemens XSCANS'
_computing_molecular_graphics 'Bruker SHELXTL'
_computing_publication_material 'Bruker SHELXTL'
_computing_structure_refinement 'SHELXL-97 (Sheldrick, 1997)'
_computing_structure_solution 'SHELXS-97 (Sheldrick, 1990)'
_diffrn_ambient_temperature 173(2)
_diffrn_measured_fraction_theta_full 0.999
_diffrn_measured_fraction_theta_max 0.999
_diffrn_measurement_device_type 'Siemens P4'
_diffrn_measurement_method \W-scans
_diffrn_radiation_monochromator graphite
_diffrn_radiation_source 'fine-focus sealed tube'
_diffrn_radiation_type MoK\a
_diffrn_radiation_wavelength 0.71073
_diffrn_reflns_av_R_equivalents 0.0307
_diffrn_reflns_av_sigmaI/netI 0.0466
_diffrn_reflns_limit_h_max 0
_diffrn_reflns_limit_h_min -9
_diffrn_reflns_limit_k_max 16
_diffrn_reflns_limit_k_min -16
_diffrn_reflns_limit_l_max 0
_diffrn_reflns_limit_l_min -23
_diffrn_reflns_number 3827
_diffrn_reflns_theta_full 25.00
_diffrn_reflns_theta_max 25.00
_diffrn_reflns_theta_min 3.05
_diffrn_standards_decay_% 0.3
_diffrn_standards_interval_count 247
_diffrn_standards_number 3
_exptl_absorpt_coefficient_mu 1.868
_exptl_absorpt_correction_T_max 0.7418
_exptl_absorpt_correction_T_min 0.6950
_exptl_absorpt_correction_type Psi-scans
_exptl_crystal_colour yellow
_exptl_crystal_density_diffrn 1.830
_exptl_crystal_density_method 'not measured'
_exptl_crystal_description block
_exptl_crystal_F_000 1232
_exptl_crystal_size_max 0.21
_exptl_crystal_size_mid 0.20
_exptl_crystal_size_min 0.17
_refine_diff_density_max 0.403
_refine_diff_density_min -0.385
_refine_diff_density_rms 0.079
_refine_ls_extinction_method none
_refine_ls_goodness_of_fit_ref 0.839
_refine_ls_hydrogen_treatment 'rigid methyls, others riding'
_refine_ls_matrix_type full
_refine_ls_number_parameters 128
_refine_ls_number_reflns 1962
_refine_ls_number_restraints 88
_refine_ls_restrained_S_all 0.821
_refine_ls_R_factor_all 0.0399
_refine_ls_R_factor_gt 0.0232
_refine_ls_shift/su_max 0.001
_refine_ls_shift/su_mean 0.000
_refine_ls_structure_factor_coef Fsqd
_refine_ls_weighting_details 'calc w=1/[\s^2^(Fo^2^)+(0.0169P)^2^+0.0000P] where P=(Fo^2^+2Fc^2^)/3'
_refine_ls_weighting_scheme calc
_refine_ls_wR_factor_gt 0.0425
_refine_ls_wR_factor_ref 0.0446
_reflns_number_gt 1441
_reflns_number_total 1962
_reflns_threshold_expression >2sigma(I)
_cod_data_source_file om8003288-file005.cif
_cod_data_source_block jes5c
_cod_depositor_comments
;
The following automatic conversions were performed:

'_symmetry_cell_setting' value 'Orthorhombic' changed to
'orthorhombic' according to
/home/saulius/struct/CIF-dictionaries/cif_core.dic dictionary named
'cif_core.dic' version 2.4.1 from 2010-06-29.

Automatic conversion script
Id: cif_fix_values 1715 2011-07-08 13:25:40Z adriana 
;
_cod_original_sg_symbol_H-M 'P bca'
_cod_database_code 4071715

loop_
_symmetry_equiv_pos_as_xyz
'x, y, z'
'-x+1/2, -y, z+1/2'
'-x, y+1/2, -z+1/2'
'x+1/2, -y+1/2, -z'
'-x, -y, -z'
'x-1/2, y, -z-1/2'
'x, -y-1/2, z-1/2'
'-x-1/2, y-1/2, z'

loop_
_atom_site_label
_atom_site_type_symbol
_atom_site_fract_x
_atom_site_fract_y
_atom_site_fract_z
_atom_site_U_iso_or_equiv
_atom_site_adp_type
_atom_site_occupancy
_atom_site_symmetry_multiplicity
_atom_site_calc_flag
_atom_site_refinement_flags
Pd Pd 0.43210(3) 0.080414(17) 0.893144(12) 0.01681(7) Uani 1 1 d .
Cl Cl 0.68443(11) 0.14968(7) 0.91224(4) 0.0289(2) Uani 1 1 d .
O O 0.5357(3) -0.12670(18) 0.79763(13) 0.0382(7) Uani 1 1 d U
C1 C 0.5309(4) -0.0567(2) 0.90738(16) 0.0230(8) Uani 1 1 d U
H1A H 0.6101 -0.0546 0.9451 0.028 Uiso 1 1 calc R
H1B H 0.4447 -0.1033 0.9199 0.028 Uiso 1 1 calc R
C2 C 0.6109(4) -0.0892(3) 0.84459(18) 0.0246(8) Uani 1 1 d U
C3 C 0.7911(4) -0.0792(3) 0.84061(18) 0.0318(8) Uani 1 1 d U
H3A H 0.8419 -0.1316 0.8669 0.038 Uiso 1 1 calc R
H3B H 0.8235 -0.0161 0.8594 0.038 Uiso 1 1 calc R
H3C H 0.8255 -0.0836 0.7929 0.038 Uiso 1 1 calc R
C4 C 0.2129(4) 0.0205(2) 0.84648(17) 0.0238(8) Uani 1 1 d U
H4 H 0.2265 -0.0461 0.8266 0.029 Uiso 1 1 calc R
C5 C 0.1940(4) 0.0219(2) 0.91644(18) 0.0232(8) Uani 1 1 d U
H5 H 0.1961 -0.0440 0.9381 0.028 Uiso 1 1 calc R
C6 C 0.1046(4) 0.0979(2) 0.95750(17) 0.0243(8) Uani 1 1 d U
H6A H 0.1438 0.0950 1.0052 0.029 Uiso 1 1 calc R
H6B H -0.0114 0.0805 0.9580 0.029 Uiso 1 1 calc R
C7 C 0.1204(4) 0.2025(3) 0.93243(17) 0.0235(8) Uani 1 1 d U
H7A H 0.0426 0.2133 0.8949 0.028 Uiso 1 1 calc R
H7B H 0.0916 0.2473 0.9701 0.028 Uiso 1 1 calc R
C8 C 0.2874(4) 0.2268(2) 0.90759(17) 0.0229(8) Uani 1 1 d U
H8 H 0.3448 0.2773 0.9352 0.027 Uiso 1 1 calc R
C9 C 0.3352(4) 0.2216(2) 0.84163(16) 0.0208(8) Uani 1 1 d U
H9 H 0.4207 0.2696 0.8287 0.025 Uiso 1 1 calc R
C10 C 0.2357(4) 0.1852(3) 0.78309(16) 0.0263(8) Uani 1 1 d U
H10A H 0.3087 0.1706 0.7444 0.032 Uiso 1 1 calc R
H10B H 0.1619 0.2379 0.7684 0.032 Uiso 1 1 calc R
C11 C 0.1348(4) 0.0938(2) 0.79866(17) 0.0271(8) Uani 1 1 d U
H11A H 0.0309 0.1147 0.8188 0.033 Uiso 1 1 calc R
H11B H 0.1103 0.0606 0.7550 0.033 Uiso 1 1 calc R

loop_
_atom_site_aniso_label
_atom_site_aniso_U_11
_atom_site_aniso_U_22
_atom_site_aniso_U_33
_atom_site_aniso_U_23
_atom_site_aniso_U_13
_atom_site_aniso_U_12
Pd 0.01286(12) 0.01814(12) 0.01944(12) 0.00133(13) 0.00022(13) 0.00133(13)
Cl 0.0149(4) 0.0346(5) 0.0372(5) -0.0059(4) -0.0018(4) -0.0029(4)
O 0.0360(17) 0.0338(14) 0.0449(16) -0.0084(13) -0.0138(14) 0.0045(14)
C1 0.0237(19) 0.0173(17) 0.028(2) 0.0116(14) 0.0005(15) 0.0065(14)
C2 0.0254(18) 0.0177(18) 0.0308(18) 0.0048(17) -0.0054(15) 0.0032(16)
C3 0.0233(18) 0.041(2) 0.0311(19) -0.004(2) 0.0072(16) 0.006(2)
C4 0.0176(19) 0.020(2) 0.034(2) -0.0058(16) -0.0055(17) -0.0051(16)
C5 0.0098(16) 0.0207(18) 0.039(2) 0.0062(16) 0.0007(16) -0.0018(15)
C6 0.0178(18) 0.032(2) 0.0233(17) 0.0072(15) 0.0023(14) 0.0046(16)
C7 0.0226(19) 0.0244(19) 0.0235(19) -0.0032(15) 0.0034(15) 0.0065(16)
C8 0.0248(18) 0.0130(17) 0.031(2) -0.0036(14) -0.0038(16) 0.0010(15)
C9 0.0183(18) 0.0154(18) 0.0286(19) 0.0101(14) 0.0029(15) 0.0027(14)
C10 0.026(2) 0.032(2) 0.0211(17) 0.0042(16) -0.0009(16) 0.0098(17)
C11 0.0294(19) 0.0240(19) 0.0280(19) -0.0065(16) -0.0103(16) -0.0009(17)

loop_
_atom_type_symbol
_atom_type_description
_atom_type_scat_dispersion_real
_atom_type_scat_dispersion_imag
_atom_type_scat_source
C C 0.0033 0.0016 'International Tables Vol C Tables 4.2.6.8 and 6.1.1.4'
H H 0.0000 0.0000 'International Tables Vol C Tables 4.2.6.8 and 6.1.1.4'
O O 0.0106 0.0060 'International Tables Vol C Tables 4.2.6.8 and 6.1.1.4'
Cl Cl 0.1484 0.1585 'International Tables Vol C Tables 4.2.6.8 and 6.1.1.4'
Pd Pd -0.9988 1.0072 'International Tables Vol C Tables 4.2.6.8 and 6.1.1.4'

loop_
_geom_angle_atom_site_label_1
_geom_angle_atom_site_label_2
_geom_angle_atom_site_label_3
_geom_angle
C1 Pd C5 89.66(13)
C1 Pd C4 92.41(13)
C5 Pd C4 36.81(12)
C1 Pd Cl 89.72(10)
C5 Pd Cl 158.52(9)
C4 Pd Cl 164.61(9)
C1 Pd C9 162.02(12)
C5 Pd C9 94.95(12)
C4 Pd C9 81.17(12)
Cl Pd C9 92.23(9)
C1 Pd C8 163.65(12)
C5 Pd C8 80.17(12)
C4 Pd C8 87.10(12)
Cl Pd C8 95.09(9)
C9 Pd C8 33.58(11)
C2 C1 Pd 110.0(2)
O C2 C1 121.9(3)
O C2 C3 120.3(3)
C1 C2 C3 117.7(3)
C5 C4 C11 123.7(3)
C5 C4 Pd 71.0(2)
C11 C4 Pd 111.2(2)
C4 C5 C6 126.5(3)
C4 C5 Pd 72.2(2)
C6 C5 Pd 107.5(2)
C5 C6 C7 115.9(3)
C8 C7 C6 113.1(3)
C9 C8 C7 124.5(3)
C9 C8 Pd 72.04(19)
C7 C8 Pd 108.5(2)
C8 C9 C10 126.0(3)
C8 C9 Pd 74.38(19)
C10 C9 Pd 104.1(2)
C9 C10 C11 114.8(3)
C4 C11 C10 115.5(3)

loop_
_geom_bond_atom_site_label_1
_geom_bond_atom_site_label_2
_geom_bond_distance
Pd C1 2.072(3)
Pd C5 2.178(3)
Pd C4 2.193(3)
Pd Cl 2.3268(9)
Pd C9 2.329(3)
Pd C8 2.358(3)
O C2 1.225(4)
C1 C2 1.467(5)
C2 C3 1.501(5)
C4 C5 1.380(5)
C4 C11 1.520(4)
C5 C6 1.512(4)
C6 C7 1.525(5)
C7 C8 1.504(5)
C8 C9 1.354(5)
C9 C10 1.499(4)
C10 C11 1.539(5)

loop_
_geom_hbond_atom_site_label_D
_geom_hbond_atom_site_label_H
_geom_hbond_atom_site_label_A
_geom_hbond_distance_DH
_geom_hbond_distance_HA
_geom_hbond_distance_DA
_geom_hbond_angle_DHA
_geom_hbond_site_symmetry_A
C1 H1A Pd 0.99 3.21 3.936(3) 131.6 5_657
C7 H7B Cl 0.99 2.81 3.698(4) 149.1 4_457
C10 H10B O 0.99 2.54 3.436(4) 150.0 8_665
C11 H11B Pd 0.99 3.27 4.122(3) 145.3 6_557
C3 H3C O 0.98 2.56 3.446(4) 151.1 6_657
